data_4002417
loop_
_publ_author_name
'Paglia, G.'
'Bozin, E.S.'
'Vengust, D.'
'Mihailovic, D.'
'Billinge, S.J.L.'

_publ_section_title
;
 Accurate structure determination of Mo6 S(y) I(z) nanowires from atomic
 pair distribution function (PDF) analysis
;
_journal_name_full 'Chemistry of Materials (1,1989-)'
_journal_page_first 100
_journal_page_last 106
_journal_volume 18
_journal_year 2006
_chemical_formula_sum 'I9 Mo6 S0.063'
_chemical_name_systematic 'Mo6 S0.063 I9'
_space_group_IT_number 173
_symmetry_space_group_name_Hall 'P 6c'
_symmetry_space_group_name_H-M 'P 63'
_cell_angle_alpha 90
_cell_angle_beta 90
_cell_angle_gamma 120
_cell_formula_units_Z 6
_cell_length_a 16.41
_cell_length_b 16.41
_cell_length_c 11.9154
_cell_volume 2778.794
_citation_journal_id_ASTM CMATEX
_cod_data_source_file Paglia_CMATEX_2006_804.cif
_cod_data_source_block I9Mo6S0.063
_cod_database_code 4002417

loop_
_symmetry_equiv_pos_as_xyz
x,y,z
x-y,x,z+1/2
-y,x-y,z
-x,-y,z+1/2
-x+y,-x,z
y,-x+y,z+1/2

loop_
_atom_site_label
_atom_site_type_symbol
_atom_site_fract_x
_atom_site_fract_y
_atom_site_fract_z
_atom_site_occupancy
_atom_site_U_iso_or_equiv
I2 I 0.0452 0.2118 0.3317 1 0.0
I8 I 0.5309 0.6196 0.182 1 0.0
I7 I 0.0286 0.2288 0.9983 1 0.0
Mo5 Mo 0.424 0.7429 0.5293 1 0.0
S1 S 0 0 0 0.0625 0.0
Mo6 Mo 0.4338 0.7489 0.8591 1 0.0
Mo1 Mo 0.9042 0.9178 0.1486 1 0.0
I3 I 0.5407 0.849 0.3595 1 0.0
S3 S 0.3333 0.6667 0.7 0.0625 0.0
I6 I 0.3701 0.879 0.8659 1 0.0
S2 S 0.3333 0.6667 0.2 0.0625 0.0
I4 I 0.5539 0.8463 0.0369 1 0.0
Mo3 Mo 0.2296 0.576 0.3482 1 0.0
I1 I 0.2135 0.1885 0.153 1 0.0
Mo4 Mo 0.2381 0.595 0.0563 1 0.0
I5 I 0.3737 0.8693 0.5995 1 0.0
I9 I 0.4288 0.137 0.2217 1 0.0
Mo2 Mo 0.0942 0.0709 0.3147 1 0.0
